data_2022497
loop_
_publ_author_name
'Suganya, Suresh'
'Saravanan, Kandasamy'
'Jaganathan, Ramakrishnan'
'Kumaradhas, Poomani'

_publ_section_title
;
 Salt formation, hydrogen-bonding patterns and supramolecular
 architectures of acridine with salicylic and hippuric acid molecules
;
_journal_coeditor_code EF3021
_journal_issue 12
_journal_name_full 'Acta Crystallographica Section C'
_journal_page_first 790
_journal_page_last 799
_journal_paper_doi 10.1107/S2053229621011189
_journal_volume 77
_journal_year 2021
_chemical_formula_iupac 'C13 H10 N +, C7 H6 N O3 -'
_chemical_formula_moiety 'C13 H10 N +, C7 H6 N O3 -'
_chemical_formula_sum 'C20 H16 N2 O3'
_chemical_formula_weight 332.35
_chemical_name_common
;
Acridin-1-ium 4-aminosalicylate
;
_chemical_name_systematic
;
Acridin-1-ium 4-amino-2-hydroxybenzoate
;
_space_group_IT_number 19
_space_group_name_Hall 'P 2ac 2ab'
_space_group_name_H-M_alt 'P 21 21 21'
_symmetry_cell_setting orthorhombic
_symmetry_space_group_name_Hall 'P 2ac 2ab'
_symmetry_space_group_name_H-M 'P 21 21 21'
_atom_sites_solution_hydrogens geom
_atom_sites_solution_primary direct
_atom_sites_solution_secondary difmap
_audit_conform_dict_name cif_core.dic
_audit_conform_dict_version 2.4.3
_audit_creation_method 'WinGX routine CIF_UPDATE'
_cell_angle_alpha 90
_cell_angle_beta 90
_cell_angle_gamma 90
_cell_formula_units_Z 4
_cell_length_a 7.1209(5)
_cell_length_b 12.1988(12)
_cell_length_c 20.1202(18)
_cell_measurement_reflns_used 20496
_cell_measurement_temperature 293(2)
_cell_measurement_theta_max 28.27
_cell_measurement_theta_min 2.62
_cell_volume 1747.8(3)
_computing_cell_refinement
;
SAINT (Bruker, 2015)
;
_computing_data_collection
;
APEX2 (Bruker, 2015)
;
_computing_data_reduction
;
SAINT (Bruker, 2015)
;
_computing_molecular_graphics
;
ORTEP-3 for Windows (Farrugia, 2012),
PLATON (Spek, 2020),
OLEX2 (Dolomanov <i>et al.</i>, 2009) and
Mercury (Macrae <i>et al.</i>, 2020)
;
_computing_publication_material
;
WinGX (Farrugia, 2012)
;
_computing_structure_refinement
;
SHELXL97 (Sheldrick, 2008)
;
_computing_structure_solution
;
SHELXT2014 (Sheldrick, 2015a)
;
_diffrn_ambient_temperature 293(2)
_diffrn_measured_fraction_theta_full 0.984
_diffrn_measured_fraction_theta_max 0.984
_diffrn_measurement_device_type 'Bruker D8 QUEST ECO'
_diffrn_measurement_method 'omega and phi scans'
_diffrn_radiation_monochromator graphite
_diffrn_radiation_probe x-ray
_diffrn_radiation_type MoK\a
_diffrn_radiation_wavelength 0.71073
_diffrn_reflns_av_R_equivalents 0.023
_diffrn_reflns_av_unetI/netI 0.0172
_diffrn_reflns_limit_h_max 6
_diffrn_reflns_limit_h_min -9
_diffrn_reflns_limit_k_max 16
_diffrn_reflns_limit_k_min -16
_diffrn_reflns_limit_l_max 26
_diffrn_reflns_limit_l_min -26
_diffrn_reflns_number 20496
_diffrn_reflns_theta_full 28.27
_diffrn_reflns_theta_max 28.27
_diffrn_reflns_theta_min 2.62
_diffrn_standards_decay_% 0.0
_diffrn_standards_interval_count 0.5
_diffrn_standards_interval_time 30
_diffrn_standards_number 0
_exptl_absorpt_coefficient_mu 0.086
_exptl_absorpt_correction_T_max 0.981
_exptl_absorpt_correction_T_min 0.949
_exptl_absorpt_correction_type multi-scan
_exptl_absorpt_process_details
;
(SADABS; Bruker, 2015)
;
_exptl_crystal_colour Brown
_exptl_crystal_density_diffrn 1.263
_exptl_crystal_density_method 'not measured'
_exptl_crystal_description Block
_exptl_crystal_F_000 696
_exptl_crystal_size_max 0.883
_exptl_crystal_size_mid 0.504
_exptl_crystal_size_min 0.225
_refine_diff_density_max 0.194
_refine_diff_density_min -0.16
_refine_ls_abs_structure_details
;
Flack (1983)
;
_refine_ls_abs_structure_Flack 0.0(9)
_refine_ls_extinction_method none
_refine_ls_goodness_of_fit_ref 1.072
_refine_ls_hydrogen_treatment mixed
_refine_ls_matrix_type full
_refine_ls_number_constraints 0
_refine_ls_number_parameters 290
_refine_ls_number_reflns 4274
_refine_ls_number_restraints 0
_refine_ls_restrained_S_all 1.072
_refine_ls_R_factor_all 0.0408
_refine_ls_R_factor_gt 0.0369
_refine_ls_shift/su_max 0
_refine_ls_shift/su_mean 0
_refine_ls_structure_factor_coef Fsqd
_refine_ls_weighting_details 'calc w=1/[\s^2^(Fo^2^)+(0.0765P)^2^+0.0658P] where P=(Fo^2^+2Fc^2^)/3'
_refine_ls_weighting_scheme calc
_refine_ls_wR_factor_gt 0.1069
_refine_ls_wR_factor_ref 0.1124
_reflns_number_gt 3934
_reflns_number_total 4274
_reflns_threshold_expression >2sigma(I)
_cod_data_source_file ef3021sup1.cif
_cod_data_source_block I
_cod_database_code 2022497

loop_
_symmetry_equiv_pos_as_xyz
'x, y, z'
'-x+1/2, -y, z+1/2'
'-x, y+1/2, -z+1/2'
'x+1/2, -y+1/2, -z'

loop_
_atom_site_type_symbol
_atom_site_label
_atom_site_fract_x
_atom_site_fract_y
_atom_site_fract_z
_atom_site_U_iso_or_equiv
_atom_site_adp_type
_atom_site_calc_flag
_atom_site_refinement_flags
_atom_site_occupancy
_atom_site_symmetry_multiplicity
_atom_site_disorder_assembly
_atom_site_disorder_group
O O3 0.62266(13) 0.74164(9) 0.29886(6) 0.0559(3) Uani d . 1 1 . .
O O2 0.51812(15) 0.57511(9) 0.36654(5) 0.0552(3) Uani d . 1 1 . .
O O1 0.22130(16) 0.51923(8) 0.36038(6) 0.0590(3) Uani d . 1 1 . .
N N2 0.1561(2) 0.96426(10) 0.19765(8) 0.0610(3) Uani d . 1 1 . .
N N1 0.26192(16) 0.37488(9) 0.45353(5) 0.0442(2) Uani d . 1 1 . .
C C15 0.29836(16) 0.69110(9) 0.31332(6) 0.0367(2) Uani d . 1 1 . .
C C14 0.34981(18) 0.58939(10) 0.34906(6) 0.0421(3) Uani d . 1 1 . .
C C18 0.20294(17) 0.87705(9) 0.23705(6) 0.0417(2) Uani d . 1 1 . .
C C16 0.43767(16) 0.76183(10) 0.28820(6) 0.0395(3) Uani d . 1 1 . .
C C20 0.11121(16) 0.71904(10) 0.30111(6) 0.0414(3) Uani d . 1 1 . .
C C19 0.06189(17) 0.80983(11) 0.26471(7) 0.0437(3) Uani d . 1 1 . .
C C17 0.39049(17) 0.85247(10) 0.25015(7) 0.0443(3) Uani d . 1 1 . .
C C7 0.2536(2) 0.22836(11) 0.55772(6) 0.0501(3) Uani d . 1 1 . .
C C6 0.2548(2) 0.18865(10) 0.49289(6) 0.0460(3) Uani d . 1 1 . .
C C1 0.25990(17) 0.26626(10) 0.43989(6) 0.0425(3) Uani d . 1 1 . .
C C2 0.2618(2) 0.22936(13) 0.37333(7) 0.0540(3) Uani d . 1 1 . .
C C8 0.25627(19) 0.34026(11) 0.57105(6) 0.0465(3) Uani d . 1 1 . .
C C9 0.26015(19) 0.41456(11) 0.51636(6) 0.0451(3) Uani d . 1 1 . .
C C5 0.2516(3) 0.07505(12) 0.47674(9) 0.0615(4) Uani d . 1 1 . .
C C13 0.2540(2) 0.38421(15) 0.63666(7) 0.0605(4) Uani d . 1 1 . .
C C3 0.2577(3) 0.12005(15) 0.36041(8) 0.0660(4) Uani d . 1 1 . .
C C4 0.2527(3) 0.04228(15) 0.41247(10) 0.0700(4) Uani d . 1 1 . .
C C10 0.2624(3) 0.52876(13) 0.52776(8) 0.0624(4) Uani d . 1 1 . .
C C12 0.2562(3) 0.49381(18) 0.64618(9) 0.0726(5) Uani d . 1 1 . .
C C11 0.2594(3) 0.56670(16) 0.59123(10) 0.0753(5) Uani d . 1 1 . .
H H10 0.258(3) 0.5774(17) 0.4891(10) 0.075(6) Uiso d . 1 1 . .
H H20 0.016(3) 0.6723(16) 0.3195(9) 0.065(5) Uiso d . 1 1 . .
H H2B 0.245(3) 0.9962(16) 0.1749(9) 0.063(5) Uiso d . 1 1 . .
H H1A 0.256(3) 0.4329(15) 0.4155(9) 0.065(5) Uiso d . 1 1 . .
H H13 0.247(3) 0.3311(17) 0.6764(11) 0.075(6) Uiso d . 1 1 . .
H H5 0.247(3) 0.0230(17) 0.5138(9) 0.074(6) Uiso d . 1 1 . .
H H2 0.260(3) 0.2835(14) 0.3402(9) 0.058(5) Uiso d . 1 1 . .
H H7 0.246(3) 0.1771(16) 0.5939(10) 0.067(5) Uiso d . 1 1 . .
H H3 0.260(3) 0.0930(16) 0.3120(10) 0.071(6) Uiso d . 1 1 . .
H H12 0.252(4) 0.526(2) 0.6973(11) 0.094(7) Uiso d . 1 1 . .
H H2A 0.021(3) 0.9765(18) 0.1899(10) 0.073(6) Uiso d . 1 1 . .
H H19 -0.073(2) 0.8282(13) 0.2554(8) 0.049(4) Uiso d . 1 1 . .
H H17 0.493(3) 0.8951(15) 0.2308(9) 0.059(5) Uiso d . 1 1 . .
H H16 0.615(3) 0.685(2) 0.3293(11) 0.074(6) Uiso d . 1 1 . .
H H4 0.257(4) -0.0347(19) 0.3991(10) 0.087(7) Uiso d . 1 1 . .
H H11 0.272(3) 0.648(2) 0.5982(12) 0.096(7) Uiso d . 1 1 . .

loop_
_atom_site_aniso_label
_atom_site_aniso_U_11
_atom_site_aniso_U_22
_atom_site_aniso_U_33
_atom_site_aniso_U_12
_atom_site_aniso_U_13
_atom_site_aniso_U_23
O3 0.0332(4) 0.0517(5) 0.0828(7) -0.0016(4) -0.0030(4) 0.0075(5)
O2 0.0490(5) 0.0532(5) 0.0635(6) 0.0071(4) -0.0071(4) 0.0059(4)
O1 0.0595(6) 0.0517(5) 0.0656(6) -0.0103(5) -0.0126(5) 0.0221(5)
N2 0.0501(7) 0.0453(6) 0.0874(9) 0.0001(5) -0.0023(6) 0.0227(6)
N1 0.0458(5) 0.0441(5) 0.0425(5) -0.0008(4) -0.0020(4) 0.0051(4)
C15 0.0367(5) 0.0345(5) 0.0390(5) -0.0016(4) 0.0014(4) -0.0034(4)
C14 0.0461(6) 0.0404(6) 0.0397(5) 0.0007(5) -0.0007(4) -0.0004(4)
C18 0.0424(6) 0.0312(5) 0.0515(6) -0.0005(4) -0.0007(5) -0.0018(4)
C16 0.0334(5) 0.0369(5) 0.0483(6) -0.0015(4) 0.0000(4) -0.0052(5)
C20 0.0347(5) 0.0405(6) 0.0489(6) -0.0026(4) 0.0043(5) 0.0008(5)
C19 0.0332(5) 0.0398(6) 0.0580(7) 0.0003(4) -0.0001(5) -0.0006(5)
C17 0.0383(6) 0.0358(5) 0.0590(7) -0.0044(4) 0.0030(5) 0.0009(5)
C7 0.0539(7) 0.0509(7) 0.0454(6) 0.0012(6) -0.0018(6) 0.0122(5)
C6 0.0447(6) 0.0431(6) 0.0502(6) 0.0005(5) -0.0015(5) 0.0055(5)
C1 0.0380(5) 0.0459(6) 0.0436(6) 0.0002(5) -0.0013(5) 0.0027(5)
C2 0.0542(8) 0.0633(8) 0.0445(6) -0.0007(7) -0.0022(6) -0.0024(6)
C8 0.0456(6) 0.0537(7) 0.0401(5) -0.0005(5) -0.0007(5) 0.0024(5)
C9 0.0449(6) 0.0455(6) 0.0448(6) -0.0005(5) 0.0007(5) 0.0024(5)
C5 0.0677(9) 0.0434(7) 0.0733(9) 0.0018(7) -0.0003(8) 0.0034(6)
C13 0.0621(8) 0.0765(10) 0.0430(6) -0.0068(8) 0.0006(6) -0.0021(6)
C3 0.0654(9) 0.0726(10) 0.0600(8) 0.0002(8) -0.0016(7) -0.0194(7)
C4 0.0734(11) 0.0490(8) 0.0875(12) 0.0013(8) -0.0002(9) -0.0156(7)
C10 0.0775(11) 0.0462(8) 0.0634(9) -0.0004(7) 0.0029(8) -0.0020(6)
C12 0.0763(11) 0.0866(12) 0.0549(8) -0.0103(9) 0.0064(8) -0.0228(8)
C11 0.0876(13) 0.0608(10) 0.0775(11) -0.0054(9) 0.0055(10) -0.0201(8)

loop_
_atom_type_symbol
_atom_type_description
_atom_type_scat_dispersion_real
_atom_type_scat_dispersion_imag
_atom_type_scat_source
C C 0.0033 0.0016 'International Tables Vol C Tables 4.2.6.8 and 6.1.1.4'
H H 0 0 'International Tables Vol C Tables 4.2.6.8 and 6.1.1.4'
N N 0.0061 0.0033 'International Tables Vol C Tables 4.2.6.8 and 6.1.1.4'
O O 0.0106 0.006 'International Tables Vol C Tables 4.2.6.8 and 6.1.1.4'

loop_
_geom_angle_atom_site_label_1
_geom_angle_atom_site_label_2
_geom_angle_atom_site_label_3
_geom_angle_site_symmetry_1
_geom_angle_site_symmetry_3
_geom_angle
_geom_angle_publ_flag
C16 O3 H16 . . 100.5(14) ?
C18 N2 H2B . . 118.4(14) ?
C18 N2 H2A . . 116.6(12) ?
H2B N2 H2A . . 123.7(18) ?
C1 N1 C9 . . 122.64(10) ?
C1 N1 H1A . . 121.1(10) ?
C9 N1 H1A . . 116.2(10) ?
C20 C15 C16 . . 117.34(11) ?
C20 C15 C14 . . 121.73(10) ?
C16 C15 C14 . . 120.90(11) ?
O2 C14 O1 . . 122.70(12) ?
O2 C14 C15 . . 119.11(11) ?
O1 C14 C15 . . 118.19(11) ?
N2 C18 C17 . . 120.69(12) ?
N2 C18 C19 . . 120.46(12) ?
C17 C18 C19 . . 118.84(12) ?
O3 C16 C17 . . 117.86(11) ?
O3 C16 C15 . . 121.04(11) ?
C17 C16 C15 . . 121.07(11) ?
C19 C20 C15 . . 122.30(11) ?
C19 C20 H20 . . 120.2(12) ?
C15 C20 H20 . . 117.5(12) ?
C20 C19 C18 . . 119.80(11) ?
C20 C19 H19 . . 121.6(10) ?
C18 C19 H19 . . 118.5(9) ?
C16 C17 C18 . . 120.55(11) ?
C16 C17 H17 . . 117.5(11) ?
C18 C17 H17 . . 121.8(11) ?
C8 C7 C6 . . 121.48(11) ?
C8 C7 H7 . . 119.6(12) ?
C6 C7 H7 . . 118.9(12) ?
C7 C6 C5 . . 123.56(13) ?
C7 C6 C1 . . 118.02(12) ?
C5 C6 C1 . . 118.41(13) ?
N1 C1 C2 . . 120.26(11) ?
N1 C1 C6 . . 119.91(11) ?
C2 C1 C6 . . 119.83(12) ?
C3 C2 C1 . . 119.59(14) ?
C3 C2 H2 . . 123.6(11) ?
C1 C2 H2 . . 116.7(11) ?
C7 C8 C13 . . 123.20(13) ?
C7 C8 C9 . . 118.38(12) ?
C13 C8 C9 . . 118.42(13) ?
N1 C9 C10 . . 120.29(13) ?
N1 C9 C8 . . 119.57(12) ?
C10 C9 C8 . . 120.14(13) ?
C4 C5 C6 . . 120.37(15) ?
C4 C5 H5 . . 122.4(12) ?
C6 C5 H5 . . 117.2(12) ?
C12 C13 C8 . . 120.24(15) ?
C12 C13 H13 . . 120.9(12) ?
C8 C13 H13 . . 118.9(12) ?
C2 C3 C4 . . 121.15(14) ?
C2 C3 H3 . . 119.7(11) ?
C4 C3 H3 . . 119.1(11) ?
C5 C4 C3 . . 120.65(15) ?
C5 C4 H4 . . 123.2(12) ?
C3 C4 H4 . . 116.1(12) ?
C11 C10 C9 . . 119.25(16) ?
C11 C10 H10 . . 122.7(12) ?
C9 C10 H10 . . 118.0(12) ?
C13 C12 C11 . . 120.67(15) ?
C13 C12 H12 . . 118.9(13) ?
C11 C12 H12 . . 120.5(13) ?
C10 C11 C12 . . 121.28(17) ?
C10 C11 H11 . . 117.7(14) ?
C12 C11 H11 . . 120.7(14) ?

loop_
_geom_bond_atom_site_label_1
_geom_bond_atom_site_label_2
_geom_bond_site_symmetry_2
_geom_bond_distance
_geom_bond_publ_flag
O3 C16 . 1.3571(14) ?
O3 H16 . 0.93(2) ?
O2 C14 . 1.2611(17) ?
O1 C14 . 1.2735(16) ?
N2 C18 . 1.3679(17) ?
N2 H2B . 0.87(2) ?
N2 H2A . 0.98(2) ?
N1 C1 . 1.3532(17) ?
N1 C9 . 1.3538(16) ?
N1 H1A . 1.043(19) ?
C15 C20 . 1.3973(16) ?
C15 C16 . 1.4086(16) ?
C15 C14 . 1.4802(16) ?
C18 C17 . 1.3939(17) ?
C18 C19 . 1.4110(18) ?
C16 C17 . 1.3862(18) ?
C20 C19 . 1.3736(19) ?
C20 H20 . 0.96(2) ?
C19 H19 . 1.004(17) ?
C17 H17 . 0.98(2) ?
C7 C8 . 1.3912(19) ?
C7 C6 . 1.3915(19) ?
C7 H7 . 0.96(2) ?
C6 C5 . 1.424(2) ?
C6 C1 . 1.4265(17) ?
C1 C2 . 1.4130(18) ?
C2 C3 . 1.359(2) ?
C2 H2 . 0.939(19) ?
C8 C13 . 1.4250(19) ?
C8 C9 . 1.4258(17) ?
C9 C10 . 1.412(2) ?
C5 C4 . 1.354(3) ?
C5 H5 . 0.98(2) ?
C13 C12 . 1.351(3) ?
C13 H13 . 1.03(2) ?
C3 C4 . 1.414(3) ?
C3 H3 . 1.03(2) ?
C4 H4 . 0.98(2) ?
C10 C11 . 1.359(2) ?
C10 H10 . 0.98(2) ?
C12 C11 . 1.419(3) ?
C12 H12 . 1.10(2) ?
C11 H11 . 1.01(3) ?

loop_
_geom_torsion_atom_site_label_1
_geom_torsion_atom_site_label_2
_geom_torsion_atom_site_label_3
_geom_torsion_atom_site_label_4
_geom_torsion_site_symmetry_1
_geom_torsion_site_symmetry_2
_geom_torsion_site_symmetry_3
_geom_torsion_site_symmetry_4
_geom_torsion
_geom_torsion_publ_flag
C20 C15 C14 O2 . . . . -170.66(12) ?
C16 C15 C14 O2 . . . . 11.57(17) ?
C20 C15 C14 O1 . . . . 9.93(17) ?
C16 C15 C14 O1 . . . . -167.84(12) ?
C20 C15 C16 O3 . . . . 178.85(11) ?
C14 C15 C16 O3 . . . . -3.29(18) ?
C20 C15 C16 C17 . . . . -3.07(17) ?
C14 C15 C16 C17 . . . . 174.79(11) ?
C16 C15 C20 C19 . . . . 1.69(18) ?
C14 C15 C20 C19 . . . . -176.15(12) ?
C15 C20 C19 C18 . . . . 1.4(2) ?
N2 C18 C19 C20 . . . . 176.39(13) ?
C17 C18 C19 C20 . . . . -3.10(19) ?
O3 C16 C17 C18 . . . . 179.53(12) ?
C15 C16 C17 C18 . . . . 1.39(19) ?
N2 C18 C17 C16 . . . . -177.76(13) ?
C19 C18 C17 C16 . . . . 1.74(19) ?
C8 C7 C6 C5 . . . . -179.80(15) ?
C8 C7 C6 C1 . . . . 0.3(2) ?
C9 N1 C1 C2 . . . . 179.98(12) ?
C9 N1 C1 C6 . . . . 0.31(19) ?
C7 C6 C1 N1 . . . . -0.51(19) ?
C5 C6 C1 N1 . . . . 179.60(14) ?
C7 C6 C1 C2 . . . . 179.82(13) ?
C5 C6 C1 C2 . . . . -0.07(19) ?
N1 C1 C2 C3 . . . . -179.29(14) ?
C6 C1 C2 C3 . . . . 0.4(2) ?
C6 C7 C8 C13 . . . . 179.61(14) ?
C6 C7 C8 C9 . . . . 0.1(2) ?
C1 N1 C9 C10 . . . . -179.98(14) ?
C1 N1 C9 C8 . . . . 0.09(19) ?
C7 C8 C9 N1 . . . . -0.3(2) ?
C13 C8 C9 N1 . . . . -179.84(13) ?
C7 C8 C9 C10 . . . . 179.79(15) ?
C13 C8 C9 C10 . . . . 0.2(2) ?
C7 C6 C5 C4 . . . . 179.90(17) ?
C1 C6 C5 C4 . . . . -0.2(3) ?
C7 C8 C13 C12 . . . . -179.78(17) ?
C9 C8 C13 C12 . . . . -0.2(2) ?
C1 C2 C3 C4 . . . . -0.4(3) ?
C6 C5 C4 C3 . . . . 0.2(3) ?
C2 C3 C4 C5 . . . . 0.1(3) ?
N1 C9 C10 C11 . . . . 179.63(17) ?
C8 C9 C10 C11 . . . . -0.5(3) ?
C8 C13 C12 C11 . . . . 0.5(3) ?
C9 C10 C11 C12 . . . . 0.7(3) ?
C13 C12 C11 C10 . . . . -0.7(3) ?

_cod_database_fobs_code 2022497
